data_2234245
loop_
_publ_author_name
'Wardell, Solange M. S. V.'
'Howie, Alan H.'
'Tiekink, Edward R. T.'
'Wardell, James L.'

_publ_section_title
;
 4-[3,4-Dimethyl-1-(4-methylphenyl)-5-oxo-4,5-dihydro-1<i>H</i>-pyrazol-4-yl]-3,4-dimethyl-1-(4-methylphenyl)-4,5-dihydro-1<i>H</i>-pyrazol-5-one
;
_journal_coeditor_code HG5185
_journal_issue 4
_journal_name_full 'Acta Crystallographica Section E'
_journal_page_first o992
_journal_page_last o993
_journal_paper_doi 10.1107/S1600536812009208
_journal_volume 68
_journal_year 2012
_chemical_formula_iupac 'C24 H26 N4 O2'
_chemical_formula_moiety 'C24 H26 N4 O2'
_chemical_formula_sum 'C24 H26 N4 O2'
_chemical_formula_weight 402.50
_chemical_name_systematic
;
4-[3,4-Dimethyl-1-(4-methylphenyl)-5-oxo-4,5-dihydro-1<i>H</i>-pyrazol-4-yl]-
3,4-dimethyl-1-(4-methylphenyl)-4,5-dihydro-1<i>H</i>-pyrazol-5-one
;
_space_group_IT_number 15
_symmetry_cell_setting monoclinic
_symmetry_space_group_name_Hall '-C 2yc'
_symmetry_space_group_name_H-M 'C 1 2/c 1'
_atom_sites_solution_hydrogens geom
_atom_sites_solution_primary direct
_atom_sites_solution_secondary difmap
_audit_creation_method SHELXL-97
_cell_angle_alpha 90.00
_cell_angle_beta 92.566(2)
_cell_angle_gamma 90.00
_cell_formula_units_Z 4
_cell_length_a 23.0007(8)
_cell_length_b 6.6712(2)
_cell_length_c 13.5967(5)
_cell_measurement_reflns_used 6506
_cell_measurement_temperature 120(2)
_cell_measurement_theta_max 27.48
_cell_measurement_theta_min 2.91
_cell_volume 2084.22(12)
_computing_cell_refinement
;
<i>CrystalClear-SM Expert</i> (Rigaku, 2011)
;
_computing_data_collection
;
<i>CrystalClear-SM Expert</i> (Rigaku, 2011)
;
_computing_data_reduction
;
<i>CrystalClear-SM Expert</i> (Rigaku, 2011)
;
_computing_molecular_graphics 'ORTEP-3 (Farrugia, 1997) and DIAMOND (Brandenburg, 2006)'
_computing_publication_material 'publCIF (Westrip, 2010)'
_computing_structure_refinement 'SHELXL97 (Sheldrick, 2008)'
_computing_structure_solution 'SHELXS97 (Sheldrick, 2008)'
_diffrn_ambient_temperature 120(2)
_diffrn_detector_area_resol_mean 28.5714
_diffrn_measured_fraction_theta_full 0.996
_diffrn_measured_fraction_theta_max 0.996
_diffrn_measurement_device
;
AFC12 (Right): Kappa 3 circle
;
_diffrn_measurement_device_type
;
Rigaku Saturn724+
;
_diffrn_measurement_method 'profile data from \w-scans'
_diffrn_radiation_monochromator Confocal
_diffrn_radiation_type 'Mo K\a'
_diffrn_radiation_wavelength 0.71073
_diffrn_reflns_av_R_equivalents 0.0419
_diffrn_reflns_av_sigmaI/netI 0.0377
_diffrn_reflns_limit_h_max 29
_diffrn_reflns_limit_h_min -29
_diffrn_reflns_limit_k_max 8
_diffrn_reflns_limit_k_min -8
_diffrn_reflns_limit_l_max 17
_diffrn_reflns_limit_l_min -17
_diffrn_reflns_number 11383
_diffrn_reflns_theta_full 27.50
_diffrn_reflns_theta_max 27.50
_diffrn_reflns_theta_min 3.00
_diffrn_standards_decay_% 0
_exptl_absorpt_coefficient_mu 0.084
_exptl_absorpt_correction_T_max 0.7456
_exptl_absorpt_correction_T_min 0.6679
_exptl_absorpt_correction_type multi-scan
_exptl_absorpt_process_details '(<i>CrystalClear-SM Expert</i>; Rigaku, 2011)'
_exptl_crystal_colour light-yellow
_exptl_crystal_density_diffrn 1.283
_exptl_crystal_density_method 'not measured'
_exptl_crystal_description block
_exptl_crystal_F_000 856
_exptl_crystal_size_max 0.48
_exptl_crystal_size_mid 0.36
_exptl_crystal_size_min 0.18
_refine_diff_density_max 0.263
_refine_diff_density_min -0.178
_refine_ls_extinction_method none
_refine_ls_goodness_of_fit_ref 0.829
_refine_ls_hydrogen_treatment constr
_refine_ls_matrix_type full
_refine_ls_number_parameters 139
_refine_ls_number_reflns 2384
_refine_ls_number_restraints 0
_refine_ls_restrained_S_all 0.829
_refine_ls_R_factor_all 0.0574
_refine_ls_R_factor_gt 0.0415
_refine_ls_shift/su_max 0.000
_refine_ls_shift/su_mean 0.000
_refine_ls_structure_factor_coef Fsqd
_refine_ls_weighting_details 'calc w=1/[\s^2^(Fo^2^)+(0.1040P)^2^+1.4411P] where P=(Fo^2^+2Fc^2^)/3'
_refine_ls_weighting_scheme calc
_refine_ls_wR_factor_gt 0.1197
_refine_ls_wR_factor_ref 0.1359
_reflns_number_gt 1856
_reflns_number_total 2384
_reflns_threshold_expression I>2\s(I)
_cod_data_source_file hg5185.cif
_cod_data_source_block I
_cod_original_sg_symbol_Hall '-C 2yc '
_cod_original_sg_symbol_H-M 'C 2/c'
_cod_database_code 2234245
_cod_database_fobs_code 2234245

loop_
_symmetry_equiv_pos_as_xyz
'x, y, z'
'-x, y, -z+1/2'
'x+1/2, y+1/2, z'
'-x+1/2, y+1/2, -z+1/2'
'-x, -y, -z'
'x, -y, z-1/2'
'-x+1/2, -y+1/2, -z'
'x+1/2, -y+1/2, z-1/2'

loop_
_atom_site_type_symbol
_atom_site_label
_atom_site_fract_x
_atom_site_fract_y
_atom_site_fract_z
_atom_site_U_iso_or_equiv
_atom_site_adp_type
_atom_site_calc_flag
_atom_site_refinement_flags
_atom_site_occupancy
_atom_site_symmetry_multiplicity
O O1 0.06343(4) 0.52970(14) 0.91141(7) 0.0292(3) Uani d . 1 1
N N1 0.10162(5) 0.23866(16) 0.84739(8) 0.0202(3) Uani d . 1 1
N N2 0.09381(5) 0.12079(17) 0.76120(8) 0.0217(3) Uani d . 1 1
C C1 0.05610(5) 0.2093(2) 0.70361(9) 0.0194(3) Uani d . 1 1
C C2 0.03383(5) 0.40353(18) 0.74559(9) 0.0197(3) Uani d . 1 1
C C3 0.06614(6) 0.40447(19) 0.84662(9) 0.0205(3) Uani d . 1 1
C C4 0.03921(6) 0.1236(2) 0.60511(9) 0.0253(3) Uani d . 1 1
H H4A 0.0658 0.0144 0.5900 0.038 Uiso calc R 1 1
H H4B 0.0413 0.2284 0.5549 0.038 Uiso calc R 1 1
H H4C -0.0006 0.0718 0.6057 0.038 Uiso calc R 1 1
C C5 0.05690(7) 0.5851(2) 0.68862(11) 0.0310(3) Uani d . 1 1
H H5A 0.0993 0.5753 0.6856 0.046 Uiso calc R 1 1
H H5B 0.0468 0.7092 0.7224 0.046 Uiso calc R 1 1
H H5C 0.0392 0.5861 0.6217 0.046 Uiso calc R 1 1
C C6 0.13732(5) 0.1626(2) 0.92676(9) 0.0198(3) Uani d . 1 1
C C7 0.15049(6) -0.0403(2) 0.93131(10) 0.0245(3) Uani d . 1 1
H H7 0.1366 -0.1285 0.8807 0.029 Uiso calc R 1 1
C C8 0.18434(6) -0.1132(2) 1.01097(10) 0.0271(3) Uani d . 1 1
H H8 0.1931 -0.2523 1.0140 0.033 Uiso calc R 1 1
C C9 0.20565(6) 0.0114(2) 1.08617(9) 0.0258(3) Uani d . 1 1
C C10 0.19226(6) 0.2144(2) 1.07910(10) 0.0282(3) Uani d . 1 1
H H10 0.2065 0.3028 1.1294 0.034 Uiso calc R 1 1
C C11 0.15862(6) 0.2913(2) 1.00071(10) 0.0253(3) Uani d . 1 1
H H11 0.1502 0.4306 0.9974 0.030 Uiso calc R 1 1
C C12 0.24118(7) -0.0698(3) 1.17294(10) 0.0350(4) Uani d . 1 1
H H12A 0.2499 -0.2116 1.1618 0.052 Uiso calc R 1 1
H H12B 0.2191 -0.0564 1.2326 0.052 Uiso calc R 1 1
H H12C 0.2776 0.0057 1.1809 0.052 Uiso calc R 1 1

loop_
_atom_site_aniso_label
_atom_site_aniso_U_11
_atom_site_aniso_U_22
_atom_site_aniso_U_33
_atom_site_aniso_U_12
_atom_site_aniso_U_13
_atom_site_aniso_U_23
O1 0.0374(6) 0.0238(5) 0.0256(5) 0.0034(4) -0.0081(4) -0.0085(4)
N1 0.0224(6) 0.0217(5) 0.0161(5) 0.0010(4) -0.0031(4) -0.0038(4)
N2 0.0221(6) 0.0267(6) 0.0163(5) 0.0006(4) -0.0001(4) -0.0047(4)
C1 0.0198(6) 0.0233(6) 0.0153(6) -0.0011(5) 0.0025(5) -0.0007(5)
C2 0.0227(7) 0.0197(6) 0.0163(6) -0.0015(5) -0.0021(5) 0.0008(5)
C3 0.0217(6) 0.0210(6) 0.0184(6) -0.0028(5) -0.0010(5) -0.0002(5)
C4 0.0276(7) 0.0312(7) 0.0170(6) 0.0030(6) 0.0002(5) -0.0037(5)
C5 0.0361(8) 0.0295(8) 0.0269(7) -0.0107(6) -0.0036(6) 0.0081(6)
C6 0.0166(6) 0.0260(7) 0.0167(6) -0.0003(5) 0.0004(5) 0.0003(5)
C7 0.0237(7) 0.0250(7) 0.0242(7) -0.0012(5) -0.0036(5) -0.0025(5)
C8 0.0257(7) 0.0262(7) 0.0290(7) 0.0027(6) -0.0025(6) 0.0026(5)
C9 0.0220(7) 0.0363(8) 0.0191(6) 0.0025(6) 0.0005(5) 0.0023(5)
C10 0.0266(7) 0.0350(8) 0.0224(7) 0.0018(6) -0.0051(6) -0.0068(6)
C11 0.0270(7) 0.0254(7) 0.0232(7) 0.0002(6) -0.0037(5) -0.0033(5)
C12 0.0338(8) 0.0464(9) 0.0242(7) 0.0091(7) -0.0054(6) 0.0028(6)

loop_
_atom_type_symbol
_atom_type_description
_atom_type_scat_dispersion_real
_atom_type_scat_dispersion_imag
_atom_type_scat_source
C C 0.0030 0.0020 'International Tables Vol C Tables 4.2.6.8 and 6.1.1.4'
H H 0.0000 0.0000 'International Tables Vol C Tables 4.2.6.8 and 6.1.1.4'
N N 0.0060 0.0030 'International Tables Vol C Tables 4.2.6.8 and 6.1.1.4'
O O 0.0110 0.0060 'International Tables Vol C Tables 4.2.6.8 and 6.1.1.4'

loop_
_geom_angle_atom_site_label_1
_geom_angle_atom_site_label_2
_geom_angle_atom_site_label_3
_geom_angle_site_symmetry_3
_geom_angle
C3 N1 N2 . 112.79(10)
C3 N1 C6 . 128.04(11)
N2 N1 C6 . 118.56(10)
C1 N2 N1 . 107.82(10)
N2 C1 C4 . 120.81(12)
N2 C1 C2 . 113.19(11)
C4 C1 C2 . 125.98(11)
C1 C2 C3 . 100.53(10)
C1 C2 C5 . 110.64(10)
C3 C2 C5 . 106.41(10)
C1 C2 C2 2_556 112.51(8)
C3 C2 C2 2_556 112.02(12)
C5 C2 C2 2_556 113.78(9)
O1 C3 N1 . 126.61(12)
O1 C3 C2 . 127.80(12)
N1 C3 C2 . 105.52(10)
C1 C4 H4A . 109.5
C1 C4 H4B . 109.5
H4A C4 H4B . 109.5
C1 C4 H4C . 109.5
H4A C4 H4C . 109.5
H4B C4 H4C . 109.5
C2 C5 H5A . 109.5
C2 C5 H5B . 109.5
H5A C5 H5B . 109.5
C2 C5 H5C . 109.5
H5A C5 H5C . 109.5
H5B C5 H5C . 109.5
C7 C6 C11 . 119.98(12)
C7 C6 N1 . 119.99(12)
C11 C6 N1 . 120.03(12)
C6 C7 C8 . 119.23(13)
C6 C7 H7 . 120.4
C8 C7 H7 . 120.4
C9 C8 C7 . 121.98(13)
C9 C8 H8 . 119.0
C7 C8 H8 . 119.0
C8 C9 C10 . 117.50(13)
C8 C9 C12 . 121.48(14)
C10 C9 C12 . 121.02(13)
C11 C10 C9 . 121.84(13)
C11 C10 H10 . 119.1
C9 C10 H10 . 119.1
C10 C11 C6 . 119.47(13)
C10 C11 H11 . 120.3
C6 C11 H11 . 120.3
C9 C12 H12A . 109.5
C9 C12 H12B . 109.5
H12A C12 H12B . 109.5
C9 C12 H12C . 109.5
H12A C12 H12C . 109.5
H12B C12 H12C . 109.5

loop_
_geom_bond_atom_site_label_1
_geom_bond_atom_site_label_2
_geom_bond_site_symmetry_2
_geom_bond_distance
O1 C3 . 1.2177(15)
N1 C3 . 1.3743(17)
N1 N2 . 1.4160(14)
N1 C6 . 1.4202(16)
N2 C1 . 1.2859(17)
C1 C4 . 1.4917(17)
C1 C2 . 1.5142(17)
C2 C3 . 1.5323(17)
C2 C5 . 1.5446(18)
C2 C2 2_556 1.566(3)
C4 H4A . 0.9800
C4 H4B . 0.9800
C4 H4C . 0.9800
C5 H5A . 0.9800
C5 H5B . 0.9800
C5 H5C . 0.9800
C6 C7 . 1.3882(19)
C6 C11 . 1.3943(18)
C7 C8 . 1.3928(18)
C7 H7 . 0.9500
C8 C9 . 1.390(2)
C8 H8 . 0.9500
C9 C10 . 1.391(2)
C9 C12 . 1.5057(19)
C10 C11 . 1.3873(19)
C10 H10 . 0.9500
C11 H11 . 0.9500
C12 H12A . 0.9800
C12 H12B . 0.9800
C12 H12C . 0.9800

loop_
_geom_hbond_atom_site_label_D
_geom_hbond_atom_site_label_H
_geom_hbond_atom_site_label_A
_geom_hbond_site_symmetry_A
_geom_hbond_distance_DH
_geom_hbond_distance_HA
_geom_hbond_distance_DA
_geom_hbond_angle_DHA
C4 H4B O1 6_565 0.98 2.60 3.5676(16) 169
C4 H4A Cg1 4_554 0.98 2.82 3.6644(15) 145

loop_
_geom_torsion_atom_site_label_1
_geom_torsion_atom_site_label_2
_geom_torsion_atom_site_label_3
_geom_torsion_atom_site_label_4
_geom_torsion_site_symmetry_1
_geom_torsion_site_symmetry_4
_geom_torsion
C3 N1 N2 C1 . . 2.35(15)
C6 N1 N2 C1 . . 174.14(10)
N1 N2 C1 C4 . . 178.79(11)
N1 N2 C1 C2 . . 0.36(14)
N2 C1 C2 C3 . . -2.51(13)
C4 C1 C2 C3 . . 179.15(12)
N2 C1 C2 C5 . . 109.65(13)
C4 C1 C2 C5 . . -68.69(16)
N2 C1 C2 C2 . 2_556 -121.85(13)
C4 C1 C2 C2 . 2_556 59.82(17)
N2 N1 C3 O1 . . 179.21(12)
C6 N1 C3 O1 . . 8.4(2)
N2 N1 C3 C2 . . -3.87(13)
C6 N1 C3 C2 . . -174.71(11)
C1 C2 C3 O1 . . -179.48(13)
C5 C2 C3 O1 . . 65.14(17)
C2 C2 C3 O1 2_556 . -59.80(14)
C1 C2 C3 N1 . . 3.64(12)
C5 C2 C3 N1 . . -111.74(12)
C2 C2 C3 N1 2_556 . 123.33(8)
C3 N1 C6 C7 . . 152.61(13)
N2 N1 C6 C7 . . -17.78(17)
C3 N1 C6 C11 . . -26.66(19)
N2 N1 C6 C11 . . 162.95(11)
C11 C6 C7 C8 . . 0.90(19)
N1 C6 C7 C8 . . -178.37(11)
C6 C7 C8 C9 . . -0.3(2)
C7 C8 C9 C10 . . -0.4(2)
C7 C8 C9 C12 . . 178.74(12)
C8 C9 C10 C11 . . 0.4(2)
C12 C9 C10 C11 . . -178.70(13)
C9 C10 C11 C6 . . 0.2(2)
C7 C6 C11 C10 . . -0.9(2)
N1 C6 C11 C10 . . 178.41(11)
